data_4333454
loop_
_publ_author_name
'Wang, Jun-Jieh'
'Holm, R. H.'

_publ_section_title
;
 Silylation, Sulfidation, and Benzene-1,2-dithiolate Complexation
 Reactions of Oxo- and Oxosulfidomolybdates(VI) and -Tungstates(VI)
;
_journal_issue 26
_journal_name_full 'Inorganic Chemistry'
_journal_page_first 11156
_journal_page_last 11164
_journal_paper_doi 10.1021/ic701294y
_journal_volume 46
_journal_year 2007
_chemical_formula_moiety '(C8 H20 N 1+), (C9 H21 O S3 Si W 1-)'
_chemical_formula_sum 'C17 H41 N O S3 Si W'
_chemical_formula_weight 583.63
_chemical_name_systematic
; 
 ? 
;
_space_group_IT_number 14
_symmetry_cell_setting monoclinic
_symmetry_Int_Tables_number 14
_symmetry_space_group_name_Hall '-P 2ybc'
_symmetry_space_group_name_H-M 'P 1 21/c 1'
_atom_sites_solution_hydrogens geom
_atom_sites_solution_primary direct
_atom_sites_solution_secondary difmap
_audit_creation_method SHELXL-97
_cell_angle_alpha 90.00
_cell_angle_beta 91.032(2)
_cell_angle_gamma 90.00
_cell_formula_units_Z 4
_cell_length_a 18.061(2)
_cell_length_b 8.5225(10)
_cell_length_c 16.6623(19)
_cell_measurement_temperature 193(2)
_cell_volume 2564.3(5)
_computing_cell_refinement 'SMART (Bruker, 2001)'
_computing_data_collection 'SMART (Bruker, 2001)'
_computing_data_reduction 'SAINT (Bruker, 2003)'
_computing_molecular_graphics 'SHELXTL (Bruker, 2000)'
_computing_publication_material 'SHELXTL (Bruker, 2000)'
_computing_structure_refinement 'SHELXL-97 (Sheldrick, 1997)'
_computing_structure_solution 'SHELXS-97 (Sheldrick, 1990)'
_diffrn_ambient_temperature 193(2)
_diffrn_measured_fraction_theta_full 0.998
_diffrn_measured_fraction_theta_max 0.998
_diffrn_measurement_device_type 'Bruker Smart APEX CCD'
_diffrn_measurement_method '\w scans, 0.3\% rotations'
_diffrn_radiation_monochromator graphite
_diffrn_radiation_source 'normal-focus sealed tube'
_diffrn_radiation_type MoK\a
_diffrn_radiation_wavelength 0.71073
_diffrn_reflns_av_R_equivalents 0.0554
_diffrn_reflns_av_sigmaI/netI 0.0679
_diffrn_reflns_limit_h_max 21
_diffrn_reflns_limit_h_min -19
_diffrn_reflns_limit_k_max 8
_diffrn_reflns_limit_k_min -10
_diffrn_reflns_limit_l_max 19
_diffrn_reflns_limit_l_min -19
_diffrn_reflns_number 12162
_diffrn_reflns_theta_full 25.00
_diffrn_reflns_theta_max 25.00
_diffrn_reflns_theta_min 2.26
_diffrn_standards_decay_% 0
_exptl_absorpt_coefficient_mu 4.801
_exptl_absorpt_correction_T_max 0.7299
_exptl_absorpt_correction_T_min 0.2843
_exptl_absorpt_correction_type multi-scan
_exptl_absorpt_process_details 'SADABS (Sheldrick, 2002)'
_exptl_crystal_colour yellow
_exptl_crystal_density_diffrn 1.512
_exptl_crystal_density_method 'not measured'
_exptl_crystal_description plate
_exptl_crystal_F_000 1176
_exptl_crystal_size_max 0.35
_exptl_crystal_size_mid 0.28
_exptl_crystal_size_min 0.07
_refine_diff_density_max 3.408
_refine_diff_density_min -1.256
_refine_diff_density_rms 0.185
_refine_ls_extinction_method none
_refine_ls_goodness_of_fit_ref 1.147
_refine_ls_hydrogen_treatment constr
_refine_ls_matrix_type full
_refine_ls_number_parameters 311
_refine_ls_number_reflns 4506
_refine_ls_number_restraints 326
_refine_ls_restrained_S_all 1.119
_refine_ls_R_factor_all 0.0744
_refine_ls_R_factor_gt 0.0559
_refine_ls_shift/su_max 0.000
_refine_ls_shift/su_mean 0.000
_refine_ls_structure_factor_coef Fsqd
_refine_ls_weighting_details 'calc w=1/[\s^2^(Fo^2^)+(0.0626P)^2^+0.0000P] where P=(Fo^2^+2Fc^2^)/3'
_refine_ls_weighting_scheme calc
_refine_ls_wR_factor_gt 0.1242
_refine_ls_wR_factor_ref 0.1318
_reflns_number_gt 3562
_reflns_number_total 4506
_reflns_threshold_expression I>2\s(I)
_cod_data_source_file ic701294ysup6.cif
_cod_data_source_block 5a
_cod_depositor_comments
;
The following automatic conversions were performed:

'_symmetry_cell_setting' value 'Monoclinic' changed to 'monoclinic'
according to /home/saulius/struct/CIF-dictionaries/cif_core.dic
dictionary named 'cif_core.dic' version 2.4.2 from 2011-04-26.

Automatic conversion script
Id: cif_fix_values 1891 2012-01-12 08:04:46Z andrius 
;
_cod_original_cell_volume 2564.4(5)
_cod_original_sg_symbol_H-M 'P 21/c'
_cod_database_code 4333454

loop_
_symmetry_equiv_pos_as_xyz
'x, y, z'
'-x, y+1/2, -z+1/2'
'-x, -y, -z'
'x, -y-1/2, z-1/2'

loop_
_atom_site_label
_atom_site_type_symbol
_atom_site_fract_x
_atom_site_fract_y
_atom_site_fract_z
_atom_site_U_iso_or_equiv
_atom_site_adp_type
_atom_site_occupancy
_atom_site_symmetry_multiplicity
_atom_site_calc_flag
_atom_site_refinement_flags
_atom_site_disorder_assembly
_atom_site_disorder_group
W1 W 0.30805(2) 0.65411(4) 0.14984(2) 0.03425(15) Uani 1 1 d . A .
S1 S 0.34769(17) 0.4207(3) 0.12198(14) 0.0528(7) Uani 1 1 d . . .
S2 S 0.29545(15) 0.6784(3) 0.27744(14) 0.0479(6) Uani 1 1 d . . .
S3 S 0.38633(14) 0.8247(3) 0.10920(15) 0.0471(6) Uani 1 1 d . . .
O1 O 0.2188(3) 0.6904(8) 0.0983(4) 0.0503(18) Uani 1 1 d D . .
Si1A Si 0.1347(6) 0.7545(16) 0.0837(7) 0.048(2) Uani 0.62 1 d PDU A 1
C1A C 0.1371(16) 0.975(2) 0.0862(11) 0.054(4) Uani 0.62 1 d PDU A 1
H1A H 0.0857 1.0139 0.0749 0.065 Uiso 0.62 1 calc PR A 1
C2A C 0.1607(14) 1.033(3) 0.1695(12) 0.079(6) Uani 0.62 1 d PDU A 1
H2A H 0.1608 1.1480 0.1701 0.118 Uiso 0.62 1 calc PR A 1
H2B H 0.2106 0.9942 0.1826 0.118 Uiso 0.62 1 calc PR A 1
H2C H 0.1259 0.9940 0.2093 0.118 Uiso 0.62 1 calc PR A 1
C3A C 0.1880(12) 1.044(3) 0.0219(13) 0.077(5) Uani 0.62 1 d PDU A 1
H3A H 0.1868 1.1587 0.0248 0.116 Uiso 0.62 1 calc PR A 1
H3B H 0.1707 1.0099 -0.0314 0.116 Uiso 0.62 1 calc PR A 1
H3C H 0.2387 1.0069 0.0314 0.116 Uiso 0.62 1 calc PR A 1
C4A C 0.0842(10) 0.673(2) 0.1717(12) 0.074(4) Uani 0.62 1 d PDU A 1
H4A H 0.1076 0.7191 0.2213 0.088 Uiso 0.62 1 calc PR A 1
C5A C 0.0034(11) 0.724(3) 0.1697(17) 0.100(6) Uani 0.62 1 d PDU A 1
H5A H -0.0216 0.6821 0.2168 0.149 Uiso 0.62 1 calc PR A 1
H5B H -0.0209 0.6842 0.1208 0.149 Uiso 0.62 1 calc PR A 1
H5C H 0.0005 0.8390 0.1703 0.149 Uiso 0.62 1 calc PR A 1
C6A C 0.0925(16) 0.492(2) 0.1772(18) 0.108(7) Uani 0.62 1 d PDU A 1
H6A H 0.0661 0.4534 0.2241 0.162 Uiso 0.62 1 calc PR A 1
H6B H 0.1450 0.4647 0.1825 0.162 Uiso 0.62 1 calc PR A 1
H6C H 0.0715 0.4437 0.1285 0.162 Uiso 0.62 1 calc PR A 1
C7A C 0.0971(9) 0.669(2) -0.0111(9) 0.063(4) Uani 0.62 1 d PDU A 1
H7A H 0.0748 0.5655 0.0029 0.076 Uiso 0.62 1 calc PR A 1
C8A C 0.0360(12) 0.766(3) -0.0518(14) 0.095(6) Uani 0.62 1 d PDU A 1
H8A H 0.0187 0.7123 -0.1007 0.142 Uiso 0.62 1 calc PR A 1
H8B H 0.0554 0.8696 -0.0657 0.142 Uiso 0.62 1 calc PR A 1
H8C H -0.0054 0.7781 -0.0151 0.142 Uiso 0.62 1 calc PR A 1
C9A C 0.155(2) 0.638(3) -0.076(2) 0.085(7) Uani 0.62 1 d PDU A 1
H9A H 0.1310 0.5914 -0.1235 0.128 Uiso 0.62 1 calc PR A 1
H9B H 0.1929 0.5648 -0.0549 0.128 Uiso 0.62 1 calc PR A 1
H9C H 0.1791 0.7366 -0.0910 0.128 Uiso 0.62 1 calc PR A 1
Si1B Si 0.1393(8) 0.774(3) 0.0717(12) 0.040(3) Uani 0.38 1 d PDU A 2
C1B C 0.135(2) 0.982(3) 0.1066(18) 0.053(4) Uani 0.38 1 d PDU A 2
H1B H 0.0877 1.0255 0.0846 0.063 Uiso 0.38 1 calc PR A 2
C2B C 0.1317(19) 1.002(5) 0.1982(17) 0.066(7) Uani 0.38 1 d PDU A 2
H2D H 0.1298 1.1137 0.2116 0.099 Uiso 0.38 1 calc PR A 2
H2E H 0.1757 0.9546 0.2235 0.099 Uiso 0.38 1 calc PR A 2
H2F H 0.0872 0.9497 0.2179 0.099 Uiso 0.38 1 calc PR A 2
C3B C 0.1967(19) 1.086(4) 0.072(2) 0.072(7) Uani 0.38 1 d PDU A 2
H3D H 0.1913 1.1936 0.0921 0.107 Uiso 0.38 1 calc PR A 2
H3E H 0.1925 1.0865 0.0132 0.107 Uiso 0.38 1 calc PR A 2
H3F H 0.2452 1.0448 0.0885 0.107 Uiso 0.38 1 calc PR A 2
C4B C 0.0578(12) 0.660(3) 0.1041(19) 0.067(4) Uani 0.38 1 d PDU A 2
H4B H 0.0539 0.5698 0.0660 0.080 Uiso 0.38 1 calc PR A 2
C5B C 0.067(2) 0.586(6) 0.188(2) 0.101(8) Uani 0.38 1 d PDU A 2
H5D H 0.0229 0.5261 0.2011 0.151 Uiso 0.38 1 calc PR A 2
H5E H 0.0752 0.6690 0.2282 0.151 Uiso 0.38 1 calc PR A 2
H5F H 0.1104 0.5158 0.1886 0.151 Uiso 0.38 1 calc PR A 2
C6B C -0.0164(13) 0.747(4) 0.096(2) 0.086(8) Uani 0.38 1 d PDU A 2
H6D H -0.0562 0.6787 0.1152 0.129 Uiso 0.38 1 calc PR A 2
H6E H -0.0258 0.7751 0.0402 0.129 Uiso 0.38 1 calc PR A 2
H6F H -0.0146 0.8424 0.1292 0.129 Uiso 0.38 1 calc PR A 2
C7B C 0.1444(15) 0.765(3) -0.0412(12) 0.056(4) Uani 0.38 1 d PDU A 2
H7B H 0.1947 0.8051 -0.0547 0.067 Uiso 0.38 1 calc PR A 2
C8B C 0.145(3) 0.588(4) -0.062(3) 0.074(9) Uani 0.38 1 d PDU A 2
H8D H 0.1496 0.5742 -0.1199 0.110 Uiso 0.38 1 calc PR A 2
H8E H 0.0985 0.5396 -0.0444 0.110 Uiso 0.38 1 calc PR A 2
H8F H 0.1868 0.5369 -0.0341 0.110 Uiso 0.38 1 calc PR A 2
C9B C 0.0886(19) 0.873(5) -0.0874(18) 0.085(9) Uani 0.38 1 d PDU A 2
H9D H 0.0969 0.8642 -0.1451 0.127 Uiso 0.38 1 calc PR A 2
H9E H 0.0957 0.9817 -0.0703 0.127 Uiso 0.38 1 calc PR A 2
H9F H 0.0379 0.8397 -0.0758 0.127 Uiso 0.38 1 calc PR A 2
N1 N 0.6152(4) 0.6621(8) 0.1424(4) 0.0324(16) Uani 1 1 d . . .
C10 C 0.6060(5) 0.6095(11) 0.2294(5) 0.035(2) Uani 1 1 d . . .
H10A H 0.6240 0.5002 0.2346 0.042 Uiso 1 1 calc R . .
H10B H 0.6379 0.6761 0.2643 0.042 Uiso 1 1 calc R . .
C11 C 0.5286(5) 0.6165(11) 0.2597(5) 0.044(2) Uani 1 1 d . . .
H11A H 0.5087 0.7224 0.2517 0.066 Uiso 1 1 calc R . .
H11B H 0.5288 0.5908 0.3170 0.066 Uiso 1 1 calc R . .
H11C H 0.4976 0.5408 0.2302 0.066 Uiso 1 1 calc R . .
C12 C 0.5660(5) 0.5676(10) 0.0864(5) 0.037(2) Uani 1 1 d . . .
H12A H 0.5744 0.6034 0.0308 0.044 Uiso 1 1 calc R . .
H12B H 0.5137 0.5905 0.0990 0.044 Uiso 1 1 calc R . .
C13 C 0.5773(6) 0.3913(11) 0.0896(6) 0.048(2) Uani 1 1 d . . .
H13A H 0.6280 0.3661 0.0742 0.072 Uiso 1 1 calc R . .
H13B H 0.5422 0.3402 0.0524 0.072 Uiso 1 1 calc R . .
H13C H 0.5688 0.3538 0.1443 0.072 Uiso 1 1 calc R . .
C14 C 0.5934(5) 0.8324(10) 0.1364(6) 0.040(2) Uani 1 1 d . . .
H14A H 0.6219 0.8916 0.1777 0.047 Uiso 1 1 calc R . .
H14B H 0.5403 0.8414 0.1498 0.047 Uiso 1 1 calc R . .
C15 C 0.6048(6) 0.9099(13) 0.0562(6) 0.057(3) Uani 1 1 d . . .
H15A H 0.6570 0.9015 0.0418 0.086 Uiso 1 1 calc R . .
H15B H 0.5909 1.0209 0.0595 0.086 Uiso 1 1 calc R . .
H15C H 0.5740 0.8578 0.0152 0.086 Uiso 1 1 calc R . .
C16 C 0.6958(5) 0.6392(12) 0.1201(6) 0.045(2) Uani 1 1 d . . .
H16A H 0.7098 0.5291 0.1319 0.054 Uiso 1 1 calc R . .
H16B H 0.7000 0.6547 0.0615 0.054 Uiso 1 1 calc R . .
C17 C 0.7509(5) 0.7455(13) 0.1619(6) 0.052(3) Uani 1 1 d . . .
H17A H 0.7404 0.8548 0.1473 0.078 Uiso 1 1 calc R . .
H17B H 0.8011 0.7181 0.1454 0.078 Uiso 1 1 calc R . .
H17C H 0.7471 0.7329 0.2201 0.078 Uiso 1 1 calc R . .

loop_
_atom_site_aniso_label
_atom_site_aniso_U_11
_atom_site_aniso_U_22
_atom_site_aniso_U_33
_atom_site_aniso_U_23
_atom_site_aniso_U_13
_atom_site_aniso_U_12
W1 0.0432(2) 0.0315(2) 0.0279(2) -0.00086(17) -0.00292(14) 0.00625(17)
S1 0.0870(19) 0.0355(14) 0.0361(12) -0.0007(11) 0.0066(13) 0.0150(13)
S2 0.0658(16) 0.0455(16) 0.0324(12) -0.0040(11) 0.0036(11) 0.0013(12)
S3 0.0522(14) 0.0441(15) 0.0448(13) 0.0022(11) 0.0025(11) -0.0009(11)
O1 0.041(4) 0.055(5) 0.055(4) -0.001(3) -0.015(3) 0.006(3)
Si1A 0.047(4) 0.043(4) 0.053(4) -0.012(3) 0.003(3) -0.001(3)
C1A 0.055(7) 0.043(6) 0.064(8) -0.003(6) -0.003(7) 0.007(6)
C2A 0.097(15) 0.052(10) 0.087(11) -0.031(10) -0.002(10) 0.004(11)
C3A 0.075(11) 0.064(11) 0.093(12) 0.019(11) -0.002(11) -0.014(10)
C4A 0.077(9) 0.063(8) 0.081(8) 0.003(8) 0.024(8) -0.010(8)
C5A 0.077(10) 0.093(13) 0.131(15) -0.002(14) 0.050(11) -0.009(9)
C6A 0.119(15) 0.068(10) 0.138(16) 0.033(12) 0.038(14) -0.009(11)
C7A 0.060(8) 0.066(8) 0.064(7) -0.013(6) -0.014(6) 0.010(7)
C8A 0.081(12) 0.112(16) 0.090(13) -0.010(12) -0.037(9) 0.023(10)
C9A 0.102(14) 0.091(17) 0.062(12) -0.017(14) 0.011(10) 0.016(15)
Si1B 0.028(5) 0.050(6) 0.042(5) -0.005(4) -0.006(4) 0.009(4)
C1B 0.049(8) 0.049(7) 0.060(9) -0.010(7) -0.004(9) 0.009(7)
C2B 0.060(17) 0.070(17) 0.068(11) -0.024(11) 0.010(12) 0.024(14)
C3B 0.075(14) 0.056(11) 0.085(16) 0.002(14) 0.005(14) 0.000(11)
C4B 0.053(8) 0.061(9) 0.086(9) -0.006(9) 0.019(8) -0.003(7)
C5B 0.095(17) 0.102(19) 0.106(14) 0.022(14) 0.035(13) -0.019(15)
C6B 0.029(8) 0.095(19) 0.13(2) -0.030(18) 0.014(14) -0.012(11)
C7B 0.057(10) 0.074(10) 0.038(7) -0.006(8) -0.010(8) 0.023(9)
C8B 0.094(19) 0.080(13) 0.046(16) -0.016(13) 0.000(15) 0.014(16)
C9B 0.088(18) 0.115(19) 0.050(12) 0.008(15) -0.013(14) 0.045(16)
N1 0.042(4) 0.030(4) 0.025(3) 0.002(3) 0.004(3) 0.009(3)
C10 0.054(5) 0.033(5) 0.018(4) 0.001(3) 0.000(4) 0.008(4)
C11 0.059(6) 0.037(6) 0.035(5) 0.010(4) 0.007(4) 0.001(4)
C12 0.048(5) 0.029(5) 0.033(4) -0.002(4) 0.000(4) 0.009(4)
C13 0.063(6) 0.039(6) 0.043(5) -0.010(4) -0.007(5) -0.002(5)
C14 0.049(5) 0.024(5) 0.046(5) 0.003(4) 0.008(4) 0.000(4)
C15 0.069(7) 0.039(6) 0.063(7) 0.021(5) 0.006(6) 0.004(5)
C16 0.049(6) 0.048(6) 0.039(5) 0.005(5) 0.012(4) 0.012(5)
C17 0.047(6) 0.052(7) 0.057(6) 0.007(5) -0.001(5) 0.000(5)

loop_
_atom_type_symbol
_atom_type_description
_atom_type_scat_dispersion_real
_atom_type_scat_dispersion_imag
_atom_type_scat_source
C C 0.0033 0.0016 'International Tables Vol C Tables 4.2.6.8 and 6.1.1.4'
H H 0.0000 0.0000 'International Tables Vol C Tables 4.2.6.8 and 6.1.1.4'
N N 0.0061 0.0033 'International Tables Vol C Tables 4.2.6.8 and 6.1.1.4'
O O 0.0106 0.0060 'International Tables Vol C Tables 4.2.6.8 and 6.1.1.4'
Si Si 0.0817 0.0704 'International Tables Vol C Tables 4.2.6.8 and 6.1.1.4'
S S 0.1246 0.1234 'International Tables Vol C Tables 4.2.6.8 and 6.1.1.4'
W W -0.8490 6.8722 'International Tables Vol C Tables 4.2.6.8 and 6.1.1.4'

loop_
_geom_angle_atom_site_label_1
_geom_angle_atom_site_label_2
_geom_angle_atom_site_label_3
_geom_angle
O1 W1 S3 108.4(2)
O1 W1 S2 109.7(2)
S3 W1 S2 109.18(10)
O1 W1 S1 110.2(2)
S3 W1 S1 109.40(10)
S2 W1 S1 109.94(9)
Si1A O1 Si1B 9.5(10)
Si1A O1 W1 159.1(7)
Si1B O1 W1 161.2(9)
O1 Si1A C7A 108.8(9)
O1 Si1A C4A 103.0(9)
C7A Si1A C4A 110.2(12)
O1 Si1A C1A 108.1(12)
C7A Si1A C1A 114.7(11)
C4A Si1A C1A 111.3(11)
C2A C1A C3A 110.4(18)
C2A C1A Si1A 110.4(16)
C3A C1A Si1A 112.3(15)
C5A C4A C6A 112.0(19)
C5A C4A Si1A 111.1(15)
C6A C4A Si1A 111.4(15)
C8A C7A C9A 106(2)
C8A C7A Si1A 114.6(13)
C9A C7A Si1A 114.9(19)
O1 Si1B C4B 112.8(13)
O1 Si1B C1B 111(2)
C4B Si1B C1B 111.8(17)
O1 Si1B C7B 101.2(11)
C4B Si1B C7B 108.9(18)
C1B Si1B C7B 110.4(15)
C3B C1B C2B 111(3)
C3B C1B Si1B 113(2)
C2B C1B Si1B 114(3)
C6B C4B C5B 111(3)
C6B C4B Si1B 115.0(19)
C5B C4B Si1B 114(2)
C8B C7B C9B 118(3)
C8B C7B Si1B 105(3)
C9B C7B Si1B 115.3(18)
C14 N1 C12 108.8(6)
C14 N1 C16 111.0(7)
C12 N1 C16 109.6(6)
C14 N1 C10 108.2(6)
C12 N1 C10 110.9(7)
C16 N1 C10 108.4(6)
C11 C10 N1 115.2(7)
N1 C12 C13 115.4(7)
N1 C14 C15 116.1(8)
C17 C16 N1 115.9(8)

loop_
_geom_bond_atom_site_label_1
_geom_bond_atom_site_label_2
_geom_bond_distance
W1 O1 1.839(6)
W1 S3 2.146(3)
W1 S2 2.152(2)
W1 S1 2.167(3)
O1 Si1A 1.628(12)
O1 Si1B 1.656(15)
Si1A C7A 1.857(15)
Si1A C4A 1.873(16)
Si1A C1A 1.881(15)
C1A C2A 1.528(16)
C1A C3A 1.539(16)
C4A C5A 1.522(17)
C4A C6A 1.556(17)
C7A C8A 1.527(16)
C7A C9A 1.546(18)
Si1B C4B 1.850(17)
Si1B C1B 1.873(18)
Si1B C7B 1.885(17)
C1B C3B 1.538(19)
C1B C2B 1.538(18)
C4B C6B 1.534(18)
C4B C5B 1.544(19)
C7B C8B 1.552(19)
C7B C9B 1.555(18)
N1 C14 1.507(10)
N1 C12 1.510(11)
N1 C16 1.522(11)
N1 C10 1.530(10)
C10 C11 1.496(12)
C12 C13 1.517(13)
C14 C15 1.509(13)
C16 C17 1.507(14)

loop_
_geom_torsion_atom_site_label_1
_geom_torsion_atom_site_label_2
_geom_torsion_atom_site_label_3
_geom_torsion_atom_site_label_4
_geom_torsion
S3 W1 O1 Si1A -98.2(18)
S2 W1 O1 Si1A 20.9(18)
S1 W1 O1 Si1A 142.1(17)
S3 W1 O1 Si1B -71(2)
S2 W1 O1 Si1B 48(2)
S1 W1 O1 Si1B 170(2)
Si1B O1 Si1A C7A 73(7)
W1 O1 Si1A C7A -171.5(15)
Si1B O1 Si1A C4A -170(8)
W1 O1 Si1A C4A -54(2)
Si1B O1 Si1A C1A -52(7)
W1 O1 Si1A C1A 63(2)
O1 Si1A C1A C2A -64.7(18)
C7A Si1A C1A C2A 173.7(16)
C4A Si1A C1A C2A 48(2)
O1 Si1A C1A C3A 59.0(19)
C7A Si1A C1A C3A -63(2)
C4A Si1A C1A C3A 171.5(16)
O1 Si1A C4A C5A 178.8(16)
C7A Si1A C4A C5A -65.2(18)
C1A Si1A C4A C5A 63(2)
O1 Si1A C4A C6A -56(2)
C7A Si1A C4A C6A 60.4(19)
C1A Si1A C4A C6A -171.2(18)
O1 Si1A C7A C8A -154.8(16)
C4A Si1A C7A C8A 92.9(18)
C1A Si1A C7A C8A -34(2)
O1 Si1A C7A C9A -31(2)
C4A Si1A C7A C9A -143.6(18)
C1A Si1A C7A C9A 89.9(19)
Si1A O1 Si1B C4B -20(7)
W1 O1 Si1B C4B -110(3)
Si1A O1 Si1B C1B 107(8)
W1 O1 Si1B C1B 16(3)
Si1A O1 Si1B C7B -136(8)
W1 O1 Si1B C7B 133(2)
O1 Si1B C1B C3B 60(3)
C4B Si1B C1B C3B -173(3)
C7B Si1B C1B C3B -51(3)
O1 Si1B C1B C2B -68(3)
C4B Si1B C1B C2B 59(3)
C7B Si1B C1B C2B -180(2)
O1 Si1B C4B C6B 168(2)
C1B Si1B C4B C6B 42(3)
C7B Si1B C4B C6B -80(3)
O1 Si1B C4B C5B 39(3)
C1B Si1B C4B C5B -87(3)
C7B Si1B C4B C5B 150(3)
O1 Si1B C7B C8B 64(3)
C4B Si1B C7B C8B -55(3)
C1B Si1B C7B C8B -178(3)
O1 Si1B C7B C9B -164(3)
C4B Si1B C7B C9B 77(3)
C1B Si1B C7B C9B -47(3)
C14 N1 C10 C11 62.7(9)
C12 N1 C10 C11 -56.5(9)
C16 N1 C10 C11 -176.9(7)
C14 N1 C12 C13 -175.8(8)
C16 N1 C12 C13 62.7(9)
C10 N1 C12 C13 -57.0(9)
C12 N1 C14 C15 -64.4(10)
C16 N1 C14 C15 56.3(10)
C10 N1 C14 C15 175.1(8)
C14 N1 C16 C17 50.4(10)
C12 N1 C16 C17 170.6(8)
C10 N1 C16 C17 -68.2(10)
